data_7225390
loop_
_publ_author_name
'Kuila, Bilash'
'Kumar, Yogesh'
'mahajan, Dinesh'
'Kumar, Kapil'
'Singh, Prabhpreet'
'Bhargava, Gaurav'

_publ_section_title
;
 A Facile and Chemoselective Synthesis of 1,4-Benzodiazepin-2-ones and
 Dienyl Thiazolidin-4-ones
;
_journal_name_full 'RSC Adv.'
_journal_paper_doi 10.1039/C6RA10021J
_journal_year 2016
_chemical_formula_sum 'C23 H23 N O3 S'
_chemical_formula_weight 393.48
_chemical_name_systematic
;
 ?
;
_space_group_IT_number 9
_symmetry_cell_setting monoclinic
_symmetry_space_group_name_Hall 'C -2yc'
_symmetry_space_group_name_H-M 'C 1 c 1'
_atom_sites_solution_hydrogens geom
_atom_sites_solution_primary direct
_atom_sites_solution_secondary difmap
_audit_creation_method SHELXL-97
_audit_update_record
;
2015-10-05 deposited with the CCDC.
2016-05-30 downloaded from the CCDC.
;
_cell_angle_alpha 90.00
_cell_angle_beta 97.477(2)
_cell_angle_gamma 90.00
_cell_formula_units_Z 4
_cell_length_a 7.2967(5)
_cell_length_b 18.0150(13)
_cell_length_c 15.0313(11)
_cell_measurement_reflns_used 3540
_cell_measurement_temperature 100(2)
_cell_measurement_theta_max 28.3
_cell_measurement_theta_min 2.3
_cell_volume 1959.1(2)
_computing_structure_refinement 'SHELXL-97 (Sheldrick, 1997)'
_diffrn_ambient_temperature 100(2)
_diffrn_measured_fraction_theta_full 0.998
_diffrn_measured_fraction_theta_max 0.998
_diffrn_measurement_device_type 'Bruker APEX-II CCD'
_diffrn_radiation_monochromator graphite
_diffrn_radiation_source 'fine-focus sealed tube'
_diffrn_radiation_type MoK\a
_diffrn_radiation_wavelength 0.71073
_diffrn_reflns_av_R_equivalents 0.0210
_diffrn_reflns_av_sigmaI/netI 0.0249
_diffrn_reflns_limit_h_max 9
_diffrn_reflns_limit_h_min -9
_diffrn_reflns_limit_k_max 24
_diffrn_reflns_limit_k_min -23
_diffrn_reflns_limit_l_max 16
_diffrn_reflns_limit_l_min -20
_diffrn_reflns_number 8329
_diffrn_reflns_theta_full 28.31
_diffrn_reflns_theta_max 28.31
_diffrn_reflns_theta_min 2.26
_exptl_absorpt_coefficient_mu 0.189
_exptl_absorpt_correction_T_max 0.963
_exptl_absorpt_correction_T_min 0.959
_exptl_absorpt_correction_type psi-scan
_exptl_absorpt_process_details '(North et al., 1968)'
_exptl_crystal_colour Colorless
_exptl_crystal_density_diffrn 1.334
_exptl_crystal_density_method 'not measured'
_exptl_crystal_description Block
_exptl_crystal_F_000 832
_exptl_crystal_size_max 0.22
_exptl_crystal_size_mid 0.21
_exptl_crystal_size_min 0.20
_refine_diff_density_max 0.260
_refine_diff_density_min -0.220
_refine_diff_density_rms 0.045
_refine_ls_abs_structure_details 'Flack H D (1983), Acta Cryst. A39, 876-881'
_refine_ls_abs_structure_Flack 0.02(5)
_refine_ls_extinction_method none
_refine_ls_goodness_of_fit_ref 1.053
_refine_ls_hydrogen_treatment mixed
_refine_ls_matrix_type full
_refine_ls_number_parameters 256
_refine_ls_number_reflns 3540
_refine_ls_number_restraints 2
_refine_ls_restrained_S_all 1.053
_refine_ls_R_factor_all 0.0295
_refine_ls_R_factor_gt 0.0277
_refine_ls_shift/su_max 0.000
_refine_ls_shift/su_mean 0.000
_refine_ls_structure_factor_coef Fsqd
_refine_ls_weighting_details 'calc w=1/[\s^2^(Fo^2^)+(0.0427P)^2^+0.6509P] where P=(Fo^2^+2Fc^2^)/3'
_refine_ls_weighting_scheme calc
_refine_ls_wR_factor_gt 0.0694
_refine_ls_wR_factor_ref 0.0704
_reflns_number_gt 3403
_reflns_number_total 3540
_reflns_threshold_expression >2sigma(I)
_cod_data_source_file c6ra10021j2.cif
_cod_data_source_block Compound1
_cod_depositor_comments
;
The following automatic conversions were performed:

'_symmetry_cell_setting' value 'Monoclinic' changed to 'monoclinic'
according to
/usr/data/users/saulius/crontab/automatic-downloads/rss-feeds/RSC/lib/dictionaries/cif_core.dic
dictionary named 'cif_core.dic' version 2.4.2 from 2011-04-26.

Automatic conversion script
Id: cif_fix_values 4268 2015-11-12 08:31:59Z antanas 
;
_cod_database_code 7225390

loop_
_symmetry_equiv_pos_as_xyz
'x, y, z'
'x, -y, z+1/2'
'x+1/2, y+1/2, z'
'x+1/2, -y+1/2, z+1/2'

loop_
_atom_site_label
_atom_site_type_symbol
_atom_site_fract_x
_atom_site_fract_y
_atom_site_fract_z
_atom_site_U_iso_or_equiv
_atom_site_adp_type
_atom_site_occupancy
_atom_site_symmetry_multiplicity
_atom_site_calc_flag
_atom_site_refinement_flags
S1A S 0.84348(5) 0.14158(2) 0.59366(3) 0.01666(9) Uani 1 1 d .
C6A C 0.4366(2) 0.40047(9) 0.80577(12) 0.0170(3) Uani 1 1 d .
H6A H 0.4819 0.3530 0.7980 0.020 Uiso 1 1 calc R
O3A O 0.75986(18) 0.34223(6) 0.51815(9) 0.0210(3) Uani 1 1 d .
O1A O 0.18490(16) 0.25546(7) 0.35693(9) 0.0202(3) Uani 1 1 d .
O2A O 0.46251(16) 0.20241(6) 0.35013(8) 0.0177(2) Uani 1 1 d .
C7A C 0.2793(2) 0.39997(8) 0.64663(11) 0.0147(3) Uani 1 1 d .
H7A H 0.1728 0.4158 0.6109 0.018 Uiso 1 1 calc R
N1A N 0.59230(18) 0.23471(7) 0.52115(9) 0.0129(3) Uani 1 1 d .
C2A C 0.2468(2) 0.50385(8) 0.75033(12) 0.0154(3) Uani 1 1 d .
H2A H 0.1630 0.5256 0.7060 0.018 Uiso 1 1 calc R
C4A C 0.4173(3) 0.50802(10) 0.89861(13) 0.0214(4) Uani 1 1 d .
H4A H 0.4532 0.5333 0.9520 0.026 Uiso 1 1 calc R
C5A C 0.4841(2) 0.43649(9) 0.88619(12) 0.0190(3) Uani 1 1 d .
H5A H 0.5606 0.4133 0.9323 0.023 Uiso 1 1 calc R
C1A C 0.3207(2) 0.43418(8) 0.73527(11) 0.0137(3) Uani 1 1 d .
C8A C 0.3817(2) 0.34745(8) 0.61204(11) 0.0145(3) Uani 1 1 d .
H8A H 0.4889 0.3303 0.6460 0.017 Uiso 1 1 calc R
C9A C 0.3284(2) 0.31747(8) 0.52374(11) 0.0144(3) Uani 1 1 d .
H9A H 0.2203 0.3359 0.4918 0.017 Uiso 1 1 calc R
C10A C 0.4200(2) 0.26510(8) 0.48265(11) 0.0129(3) Uani 1 1 d .
C13A C 0.6138(2) 0.15340(8) 0.53007(11) 0.0120(3) Uani 1 1 d .
H13A H 0.6103 0.1307 0.4706 0.014 Uiso 1 1 calc R
C16A C 0.4710(2) 0.11739(8) 0.58062(11) 0.0125(3) Uani 1 1 d .
C17A C 0.4250(2) 0.15055(8) 0.65843(11) 0.0141(3) Uani 1 1 d .
H17A H 0.4765 0.1963 0.6760 0.017 Uiso 1 1 calc R
C18A C 0.3042(2) 0.11718(9) 0.71065(12) 0.0155(3) Uani 1 1 d .
C22A C 0.2554(3) 0.15456(10) 0.79396(13) 0.0233(4) Uani 1 1 d .
H22A H 0.3486 0.1438 0.8434 0.035 Uiso 1 1 calc R
H22B H 0.1381 0.1365 0.8071 0.035 Uiso 1 1 calc R
H22C H 0.2484 0.2072 0.7845 0.035 Uiso 1 1 calc R
C15A C 0.7529(2) 0.27529(9) 0.52741(11) 0.0147(3) Uani 1 1 d .
C14A C 0.9215(2) 0.22585(9) 0.54561(12) 0.0176(3) Uani 1 1 d .
H14A H 1.0164 0.2497 0.5872 0.021 Uiso 1 1 calc R
H14B H 0.9719 0.2152 0.4904 0.021 Uiso 1 1 calc R
C19A C 0.2320(2) 0.04780(9) 0.68354(12) 0.0165(3) Uani 1 1 d .
H19A H 0.1529 0.0238 0.7179 0.020 Uiso 1 1 calc R
C20A C 0.2766(2) 0.01411(9) 0.60609(12) 0.0157(3) Uani 1 1 d .
H20A H 0.2260 -0.0320 0.5894 0.019 Uiso 1 1 calc R
C21A C 0.3960(2) 0.04793(8) 0.55245(11) 0.0136(3) Uani 1 1 d .
C23A C 0.4433(3) 0.00938(9) 0.46952(12) 0.0186(3) Uani 1 1 d .
H23A H 0.4033 0.0393 0.4178 0.028 Uiso 1 1 calc R
H23B H 0.3822 -0.0379 0.4635 0.028 Uiso 1 1 calc R
H23C H 0.5746 0.0022 0.4744 0.028 Uiso 1 1 calc R
C11A C 0.3404(2) 0.24136(8) 0.39111(11) 0.0141(3) Uani 1 1 d .
C12A C 0.3977(3) 0.17845(11) 0.25949(12) 0.0236(4) Uani 1 1 d .
H12A H 0.3394 0.2193 0.2260 0.035 Uiso 1 1 calc R
H12B H 0.3102 0.1389 0.2612 0.035 Uiso 1 1 calc R
H12C H 0.5006 0.1613 0.2313 0.035 Uiso 1 1 calc R
C3A C 0.2970(2) 0.54115(9) 0.83082(12) 0.0191(3) Uani 1 1 d .
H3A H 0.2500 0.5883 0.8393 0.023 Uiso 1 1 calc R

loop_
_atom_site_aniso_label
_atom_site_aniso_U_11
_atom_site_aniso_U_22
_atom_site_aniso_U_33
_atom_site_aniso_U_23
_atom_site_aniso_U_13
_atom_site_aniso_U_12
S1A 0.01215(17) 0.01898(17) 0.01871(19) 0.00414(16) 0.00151(13) 0.00056(15)
C6A 0.0177(8) 0.0139(7) 0.0196(8) 0.0024(6) 0.0030(6) 0.0023(6)
O3A 0.0248(7) 0.0144(5) 0.0249(7) -0.0015(5) 0.0072(5) -0.0073(5)
O1A 0.0172(6) 0.0220(6) 0.0202(6) -0.0035(5) -0.0013(5) 0.0038(5)
O2A 0.0183(6) 0.0229(6) 0.0120(6) -0.0021(5) 0.0025(4) 0.0030(5)
C7A 0.0159(7) 0.0135(7) 0.0149(8) 0.0026(6) 0.0026(6) -0.0002(6)
N1A 0.0130(6) 0.0110(6) 0.0147(7) 0.0012(5) 0.0016(5) -0.0014(5)
C2A 0.0143(8) 0.0160(7) 0.0159(8) 0.0005(6) 0.0026(6) 0.0013(6)
C4A 0.0236(9) 0.0246(8) 0.0163(8) -0.0043(7) 0.0038(7) -0.0037(7)
C5A 0.0179(8) 0.0218(8) 0.0170(8) 0.0039(6) 0.0012(6) -0.0007(6)
C1A 0.0134(7) 0.0127(6) 0.0154(8) 0.0015(6) 0.0033(6) -0.0024(5)
C8A 0.0147(8) 0.0118(6) 0.0165(8) 0.0011(6) 0.0008(6) -0.0017(5)
C9A 0.0154(7) 0.0114(6) 0.0162(8) 0.0032(6) 0.0016(6) -0.0016(6)
C10A 0.0141(7) 0.0105(6) 0.0142(7) 0.0025(6) 0.0021(6) -0.0015(5)
C13A 0.0113(7) 0.0094(6) 0.0150(7) -0.0002(5) 0.0007(6) -0.0010(5)
C16A 0.0120(7) 0.0103(6) 0.0148(7) 0.0033(6) 0.0003(6) 0.0006(5)
C17A 0.0148(7) 0.0115(7) 0.0158(8) 0.0004(6) 0.0010(6) -0.0001(5)
C18A 0.0139(7) 0.0159(7) 0.0167(8) 0.0020(6) 0.0021(6) 0.0017(6)
C22A 0.0272(9) 0.0237(8) 0.0211(9) -0.0009(7) 0.0113(7) -0.0012(7)
C15A 0.0174(7) 0.0165(7) 0.0107(7) -0.0017(6) 0.0041(6) -0.0048(6)
C14A 0.0141(8) 0.0204(7) 0.0189(8) -0.0006(6) 0.0043(6) -0.0050(6)
C19A 0.0121(7) 0.0179(7) 0.0197(8) 0.0048(6) 0.0028(6) -0.0019(6)
C20A 0.0123(7) 0.0123(6) 0.0216(9) 0.0013(6) -0.0016(6) -0.0023(6)
C21A 0.0129(7) 0.0113(6) 0.0156(8) 0.0016(6) -0.0015(6) 0.0006(6)
C23A 0.0223(8) 0.0139(7) 0.0199(8) -0.0025(6) 0.0040(6) -0.0037(6)
C11A 0.0174(8) 0.0111(6) 0.0143(8) 0.0020(6) 0.0036(6) -0.0015(6)
C12A 0.0250(9) 0.0323(9) 0.0136(8) -0.0050(7) 0.0022(7) 0.0062(7)
C3A 0.0230(8) 0.0160(7) 0.0192(8) -0.0026(6) 0.0069(7) 0.0021(6)

loop_
_atom_type_symbol
_atom_type_description
_atom_type_scat_dispersion_real
_atom_type_scat_dispersion_imag
_atom_type_scat_source
C C 0.0033 0.0016 'International Tables Vol C Tables 4.2.6.8 and 6.1.1.4'
H H 0.0000 0.0000 'International Tables Vol C Tables 4.2.6.8 and 6.1.1.4'
N N 0.0061 0.0033 'International Tables Vol C Tables 4.2.6.8 and 6.1.1.4'
O O 0.0106 0.0060 'International Tables Vol C Tables 4.2.6.8 and 6.1.1.4'
S S 0.1246 0.1234 'International Tables Vol C Tables 4.2.6.8 and 6.1.1.4'

loop_
_geom_angle_atom_site_label_1
_geom_angle_atom_site_label_2
_geom_angle_atom_site_label_3
_geom_angle
C14A S1A C13A 90.48(7)
C5A C6A C1A 121.12(15)
C5A C6A H6A 119.4
C1A C6A H6A 119.4
C11A O2A C12A 115.58(13)
C8A C7A C1A 125.88(16)
C8A C7A H7A 117.1
C1A C7A H7A 117.1
C15A N1A C10A 121.57(13)
C15A N1A C13A 116.20(13)
C10A N1A C13A 119.75(13)
C3A C2A C1A 120.80(16)
C3A C2A H2A 119.6
C1A C2A H2A 119.6
C3A C4A C5A 119.71(17)
C3A C4A H4A 120.1
C5A C4A H4A 120.1
C6A C5A C4A 119.96(17)
C6A C5A H5A 120.0
C4A C5A H5A 120.0
C2A C1A C6A 118.27(15)
C2A C1A C7A 119.19(15)
C6A C1A C7A 122.52(14)
C7A C8A C9A 121.43(15)
C7A C8A H8A 119.3
C9A C8A H8A 119.3
C10A C9A C8A 126.41(16)
C10A C9A H9A 116.8
C8A C9A H9A 116.8
C9A C10A N1A 123.09(15)
C9A C10A C11A 117.89(15)
N1A C10A C11A 118.95(13)
N1A C13A C16A 113.49(12)
N1A C13A S1A 104.01(10)
C16A C13A S1A 109.35(11)
N1A C13A H13A 109.9
C16A C13A H13A 109.9
S1A C13A H13A 109.9
C17A C16A C21A 120.43(14)
C17A C16A C13A 119.66(13)
C21A C16A C13A 119.74(13)
C18A C17A C16A 121.89(15)
C18A C17A H17A 119.1
C16A C17A H17A 119.1
C17A C18A C19A 117.70(15)
C17A C18A C22A 120.81(15)
C19A C18A C22A 121.48(15)
C18A C22A H22A 109.5
C18A C22A H22B 109.5
H22A C22A H22B 109.5
C18A C22A H22C 109.5
H22A C22A H22C 109.5
H22B C22A H22C 109.5
O3A C15A N1A 124.59(16)
O3A C15A C14A 123.99(15)
N1A C15A C14A 111.41(13)
C15A C14A S1A 106.00(10)
C15A C14A H14A 110.5
S1A C14A H14A 110.5
C15A C14A H14B 110.5
S1A C14A H14B 110.5
H14A C14A H14B 108.7
C20A C19A C18A 121.02(15)
C20A C19A H19A 119.5
C18A C19A H19A 119.5
C19A C20A C21A 121.56(14)
C19A C20A H20A 119.2
C21A C20A H20A 119.2
C20A C21A C16A 117.38(14)
C20A C21A C23A 120.17(13)
C16A C21A C23A 122.44(14)
C21A C23A H23A 109.5
C21A C23A H23B 109.5
H23A C23A H23B 109.5
C21A C23A H23C 109.5
H23A C23A H23C 109.5
H23B C23A H23C 109.5
O1A C11A O2A 123.75(15)
O1A C11A C10A 124.38(14)
O2A C11A C10A 111.87(14)
O2A C12A H12A 109.5
O2A C12A H12B 109.5
H12A C12A H12B 109.5
O2A C12A H12C 109.5
H12A C12A H12C 109.5
H12B C12A H12C 109.5
C4A C3A C2A 119.98(15)
C4A C3A H3A 120.0
C2A C3A H3A 120.0

loop_
_geom_bond_atom_site_label_1
_geom_bond_atom_site_label_2
_geom_bond_distance
S1A C14A 1.8049(17)
S1A C13A 1.8303(16)
C6A C5A 1.376(2)
C6A C1A 1.405(2)
C6A H6A 0.9300
O3A C15A 1.2156(19)
O1A C11A 1.210(2)
O2A C11A 1.3446(19)
O2A C12A 1.449(2)
C7A C8A 1.351(2)
C7A C1A 1.463(2)
C7A H7A 0.9300
N1A C15A 1.374(2)
N1A C10A 1.423(2)
N1A C13A 1.4774(18)
C2A C3A 1.391(2)
C2A C1A 1.396(2)
C2A H2A 0.9300
C4A C3A 1.390(3)
C4A C5A 1.399(2)
C4A H4A 0.9300
C5A H5A 0.9300
C8A C9A 1.439(2)
C8A H8A 0.9300
C9A C10A 1.351(2)
C9A H9A 0.9300
C10A C11A 1.485(2)
C13A C16A 1.513(2)
C13A H13A 0.9800
C16A C17A 1.393(2)
C16A C21A 1.409(2)
C17A C18A 1.391(2)
C17A H17A 0.9300
C18A C19A 1.396(2)
C18A C22A 1.505(2)
C22A H22A 0.9600
C22A H22B 0.9600
C22A H22C 0.9600
C15A C14A 1.515(2)
C14A H14A 0.9700
C14A H14B 0.9700
C19A C20A 1.389(2)
C19A H19A 0.9300
C20A C21A 1.401(2)
C20A H20A 0.9300
C21A C23A 1.506(2)
C23A H23A 0.9600
C23A H23B 0.9600
C23A H23C 0.9600
C12A H12A 0.9600
C12A H12B 0.9600
C12A H12C 0.9600
C3A H3A 0.9300

loop_
_geom_torsion_atom_site_label_1
_geom_torsion_atom_site_label_2
_geom_torsion_atom_site_label_3
_geom_torsion_atom_site_label_4
_geom_torsion
C1A C6A C5A C4A -0.2(2)
C3A C4A C5A C6A 2.6(3)
C3A C2A C1A C6A 4.5(2)
C3A C2A C1A C7A -173.92(15)
C5A C6A C1A C2A -3.3(2)
C5A C6A C1A C7A 175.06(14)
C8A C7A C1A C2A 156.94(16)
C8A C7A C1A C6A -21.4(2)
C1A C7A C8A C9A -179.91(14)
C7A C8A C9A C10A 179.95(15)
C8A C9A C10A N1A -3.5(2)
C8A C9A C10A C11A 179.62(14)
C15A N1A C10A C9A -72.01(19)
C13A N1A C10A C9A 126.53(16)
C15A N1A C10A C11A 104.79(17)
C13A N1A C10A C11A -56.68(18)
C15A N1A C13A C16A 142.70(14)
C10A N1A C13A C16A -54.87(18)
C15A N1A C13A S1A 23.96(15)
C10A N1A C13A S1A -173.61(11)
C14A S1A C13A N1A -30.40(10)
C14A S1A C13A C16A -151.93(11)
N1A C13A C16A C17A -43.2(2)
S1A C13A C16A C17A 72.39(16)
N1A C13A C16A C21A 141.47(15)
S1A C13A C16A C21A -102.91(15)
C21A C16A C17A C18A -0.3(2)
C13A C16A C17A C18A -175.53(14)
C16A C17A C18A C19A 1.2(2)
C16A C17A C18A C22A -179.42(16)
C10A N1A C15A O3A 14.9(2)
C13A N1A C15A O3A 177.03(15)
C10A N1A C15A C14A -163.94(13)
C13A N1A C15A C14A -1.86(18)
O3A C15A C14A S1A 159.40(14)
N1A C15A C14A S1A -21.71(16)
C13A S1A C14A C15A 30.06(12)
C17A C18A C19A C20A -1.3(2)
C22A C18A C19A C20A 179.38(16)
C18A C19A C20A C21A 0.3(3)
C19A C20A C21A C16A 0.7(2)
C19A C20A C21A C23A 179.20(16)
C17A C16A C21A C20A -0.7(2)
C13A C16A C21A C20A 174.57(14)
C17A C16A C21A C23A -179.21(15)
C13A C16A C21A C23A -3.9(2)
C12A O2A C11A O1A 1.1(2)
C12A O2A C11A C10A -178.62(13)
C9A C10A C11A O1A -13.6(2)
N1A C10A C11A O1A 169.41(15)
C9A C10A C11A O2A 166.07(13)
N1A C10A C11A O2A -10.89(18)
C5A C4A C3A C2A -1.4(3)
C1A C2A C3A C4A -2.2(2)
